data_4118779
loop_
_publ_author_name
'Zhi Ren'
'Fanyang Mo'
'Guangbin Dong'

_publ_section_title
;
 Catalytic Functionalization of Unactivated sp3 C-H Bonds viaexo-Directing
 Groups: Synthesis of Chemically Differentiated 1,2-Diols
;
_journal_name_full 'Journal of the American Chemical Society'
_journal_page_first 16991
_journal_page_last 16994
_journal_paper_doi 10.1021/ja3082186
_journal_volume 134
_journal_year 2012
_chemical_absolute_configuration unk
_chemical_formula_moiety 'C21 H31 N O5'
_chemical_formula_sum 'C21 H31 N O5'
_chemical_formula_weight 377.47
_chemical_name_systematic
;
 ?
;
_space_group_IT_number 4
_symmetry_cell_setting monoclinic
_symmetry_space_group_name_Hall 'P 2yb'
_symmetry_space_group_name_H-M 'P 1 21 1'
_atom_sites_solution_hydrogens geom
_atom_sites_solution_primary direct
_atom_sites_solution_secondary difmap
_audit_creation_method SHELXL-97
_cell_angle_alpha 90.00
_cell_angle_beta 91.579(4)
_cell_angle_gamma 90.00
_cell_formula_units_Z 2
_cell_length_a 13.5787(15)
_cell_length_b 5.2656(8)
_cell_length_c 14.435(2)
_cell_measurement_reflns_used 19283
_cell_measurement_temperature 100(2)
_cell_measurement_theta_max 27.5
_cell_measurement_theta_min 3.0
_cell_volume 1031.7(2)
_computing_cell_refinement 'CrystalClear (Rigaku Inc., 2008)'
_computing_data_collection 'CrystalClear (Rigaku Inc., 2008)'
_computing_data_reduction 'CrystalClear (Rigaku Inc., 2008)'
_computing_molecular_graphics 'XP SHELXTL/PC, Siemens Analytical'
_computing_structure_refinement 'XL SHELXTL/PC, Siemens Analytical'
_computing_structure_solution
;

SIR97 - Altomare A., Burla M.C., Camalli M., Cascarano G.L., Giacovazzo C., 
Guagliardi A., Moliterni A.G.G., Polidori G.,Spagna R.
;
_diffrn_ambient_temperature 100(2)
_diffrn_measured_fraction_theta_full 0.998
_diffrn_measured_fraction_theta_max 0.998
_diffrn_measurement_device_type 'Rigaku AFC-12 with Saturn 724+ CCD'
_diffrn_measurement_method \w-scans
_diffrn_radiation_monochromator graphite
_diffrn_radiation_source 'fine-focus sealed tube'
_diffrn_radiation_type MoK\a
_diffrn_radiation_wavelength 0.71075
_diffrn_reflns_av_R_equivalents 0.0644
_diffrn_reflns_av_sigmaI/netI 0.0425
_diffrn_reflns_limit_h_max 17
_diffrn_reflns_limit_h_min -17
_diffrn_reflns_limit_k_max 6
_diffrn_reflns_limit_k_min -6
_diffrn_reflns_limit_l_max 18
_diffrn_reflns_limit_l_min -18
_diffrn_reflns_number 19263
_diffrn_reflns_theta_full 27.48
_diffrn_reflns_theta_max 27.48
_diffrn_reflns_theta_min 3.00
_exptl_absorpt_coefficient_mu 0.086
_exptl_absorpt_correction_T_max 1.00
_exptl_absorpt_correction_T_min 0.729
_exptl_absorpt_correction_type multi-scan
_exptl_absorpt_process_details
;
Abscor. T. Higashi (2001). The Rigaku Corporation, Tokyo, Japan.
;
_exptl_crystal_colour colorless
_exptl_crystal_density_diffrn 1.215
_exptl_crystal_description needle
_exptl_crystal_F_000 408
_exptl_crystal_size_max 0.26
_exptl_crystal_size_mid 0.07
_exptl_crystal_size_min 0.04
_refine_diff_density_max 0.214
_refine_diff_density_min -0.272
_refine_diff_density_rms 0.050
_refine_ls_abs_structure_details 'Flack H D (1983), Acta Cryst. A39, 876-881'
_refine_ls_extinction_method none
_refine_ls_goodness_of_fit_ref 1.107
_refine_ls_hydrogen_treatment constr
_refine_ls_matrix_type full
_refine_ls_number_parameters 250
_refine_ls_number_reflns 2610
_refine_ls_number_restraints 1
_refine_ls_restrained_S_all 1.107
_refine_ls_R_factor_all 0.0568
_refine_ls_R_factor_gt 0.0484
_refine_ls_shift/su_max 0.000
_refine_ls_shift/su_mean 0.000
_refine_ls_structure_factor_coef Fsqd
_refine_ls_weighting_details 'calc w=1/[\s^2^(Fo^2^)+(0.0366P)^2^+0.6545P] where P=(Fo^2^+2Fc^2^)/3'
_refine_ls_weighting_scheme calc
_refine_ls_wR_factor_gt 0.1113
_refine_ls_wR_factor_ref 0.1151
_reflns_number_gt 2288
_reflns_number_total 2610
_reflns_threshold_expression >2sigma(I)
_cod_data_source_file ja3082186_si_003.cif
_cod_data_source_block shelxl
_cod_database_code 4118779

loop_
_symmetry_equiv_pos_as_xyz
'x, y, z'
'-x, y+1/2, -z'

loop_
_atom_site_label
_atom_site_type_symbol
_atom_site_fract_x
_atom_site_fract_y
_atom_site_fract_z
_atom_site_U_iso_or_equiv
_atom_site_adp_type
_atom_site_occupancy
_atom_site_symmetry_multiplicity
_atom_site_calc_flag
_atom_site_refinement_flags
C1 C 0.8365(2) 0.3869(6) 0.30261(18) 0.0185(6) Uani 1 1 d .
H1 H 0.7996 0.2232 0.2964 0.022 Uiso 1 1 calc R
C2 C 0.9350(2) 0.3792(6) 0.25259(19) 0.0192(6) Uani 1 1 d .
H2 H 0.9691 0.2170 0.2699 0.023 Uiso 1 1 calc R
C3 C 0.9945(2) 0.6000(7) 0.2964(2) 0.0235(7) Uani 1 1 d .
H3A H 0.9887 0.7541 0.2574 0.028 Uiso 1 1 calc R
H3B H 1.0649 0.5539 0.3036 0.028 Uiso 1 1 calc R
C4 C 0.9490(2) 0.6460(7) 0.3921(2) 0.0254(7) Uani 1 1 d .
H4A H 1.0001 0.6327 0.4421 0.031 Uiso 1 1 calc R
H4B H 0.9189 0.8171 0.3946 0.031 Uiso 1 1 calc R
C5 C 0.8701(2) 0.4398(6) 0.40330(19) 0.0191(6) Uani 1 1 d .
H5 H 0.9043 0.2837 0.4271 0.023 Uiso 1 1 calc R
C6 C 0.9266(2) 0.3920(7) 0.14751(19) 0.0215(6) Uani 1 1 d .
H6 H 0.8953 0.5563 0.1283 0.026 Uiso 1 1 calc R
C7 C 1.0257(2) 0.3652(8) 0.1018(2) 0.0282(7) Uani 1 1 d .
H7A H 1.0158 0.3638 0.0343 0.042 Uiso 1 1 calc R
H7B H 1.0570 0.2060 0.1218 0.042 Uiso 1 1 calc R
H7C H 1.0681 0.5086 0.1198 0.042 Uiso 1 1 calc R
C8 C 0.8130(2) 0.2032(6) 0.0381(2) 0.0229(7) Uani 1 1 d .
C9 C 0.7490(2) -0.0229(7) 0.0191(2) 0.0264(7) Uani 1 1 d .
H9A H 0.7101 0.0049 -0.0383 0.040 Uiso 1 1 calc R
H9B H 0.7046 -0.0476 0.0707 0.040 Uiso 1 1 calc R
H9C H 0.7902 -0.1740 0.0123 0.040 Uiso 1 1 calc R
C10 C 0.7887(2) 0.5040(6) 0.47064(19) 0.0212(7) Uani 1 1 d .
H10 H 0.7503 0.6504 0.4443 0.025 Uiso 1 1 calc R
C11 C 0.8310(2) 0.5839(8) 0.5656(2) 0.0284(7) Uani 1 1 d .
H11A H 0.8687 0.7414 0.5593 0.043 Uiso 1 1 calc R
H11B H 0.8744 0.4498 0.5902 0.043 Uiso 1 1 calc R
H11C H 0.7771 0.6117 0.6082 0.043 Uiso 1 1 calc R
C12 C 0.7182(2) 0.2795(7) 0.4799(2) 0.0275(7) Uani 1 1 d .
H12A H 0.7548 0.1310 0.5030 0.041 Uiso 1 1 calc R
H12B H 0.6879 0.2403 0.4192 0.041 Uiso 1 1 calc R
H12C H 0.6667 0.3233 0.5234 0.041 Uiso 1 1 calc R
C13 C 0.6295(2) 0.7460(6) 0.25401(19) 0.0203(6) Uani 1 1 d .
H13 H 0.6640 0.9014 0.2467 0.024 Uiso 1 1 calc R
C14 C 0.5211(2) 0.7479(6) 0.24684(19) 0.0198(6) Uani 1 1 d .
C15 C 0.4765(2) 0.9197(6) 0.18408(19) 0.0211(6) Uani 1 1 d .
C16 C 0.3747(2) 0.9311(7) 0.1702(2) 0.0256(7) Uani 1 1 d .
H16 H 0.3457 1.0486 0.1276 0.031 Uiso 1 1 calc R
C17 C 0.3170(2) 0.7673(7) 0.2200(2) 0.0280(7) Uani 1 1 d .
H17 H 0.2474 0.7722 0.2108 0.034 Uiso 1 1 calc R
C18 C 0.3577(2) 0.5955(7) 0.2832(2) 0.0244(7) Uani 1 1 d .
H18 H 0.3163 0.4851 0.3167 0.029 Uiso 1 1 calc R
C19 C 0.4592(2) 0.5857(7) 0.29717(19) 0.0207(6) Uani 1 1 d .
C20 C 0.5043(3) 1.2726(7) 0.0823(2) 0.0294(7) Uani 1 1 d .
H20A H 0.4610 1.3767 0.1200 0.044 Uiso 1 1 calc R
H20B H 0.4671 1.2076 0.0282 0.044 Uiso 1 1 calc R
H20C H 0.5594 1.3764 0.0615 0.044 Uiso 1 1 calc R
C21 C 0.4466(2) 0.2510(7) 0.4075(2) 0.0261(7) Uani 1 1 d .
H21A H 0.4118 0.1417 0.3624 0.039 Uiso 1 1 calc R
H21B H 0.3985 0.3424 0.4443 0.039 Uiso 1 1 calc R
H21C H 0.4886 0.1464 0.4485 0.039 Uiso 1 1 calc R
N1 N 0.67867(17) 0.5438(5) 0.26970(16) 0.0220(6) Uani 1 1 d .
O1 O 0.86273(16) 0.1813(4) 0.11948(14) 0.0226(5) Uani 1 1 d .
O2 O 0.82024(17) 0.3847(5) -0.01301(15) 0.0310(6) Uani 1 1 d .
O3 O 0.78073(14) 0.5975(4) 0.26633(13) 0.0209(5) Uani 1 1 d .
O4 O 0.54151(15) 1.0645(5) 0.13631(14) 0.0267(5) Uani 1 1 d .
O5 O 0.50605(15) 0.4291(5) 0.35974(14) 0.0255(5) Uani 1 1 d .

loop_
_atom_site_aniso_label
_atom_site_aniso_U_11
_atom_site_aniso_U_22
_atom_site_aniso_U_33
_atom_site_aniso_U_23
_atom_site_aniso_U_13
_atom_site_aniso_U_12
C1 0.0206(14) 0.0173(15) 0.0178(13) 0.0029(13) 0.0011(11) 0.0013(12)
C2 0.0176(14) 0.0175(15) 0.0224(14) -0.0006(13) -0.0013(11) 0.0022(12)
C3 0.0231(15) 0.0257(17) 0.0218(14) -0.0021(13) 0.0009(12) -0.0063(14)
C4 0.0243(16) 0.0276(18) 0.0244(15) -0.0051(14) 0.0003(13) -0.0058(13)
C5 0.0195(14) 0.0202(15) 0.0174(13) -0.0005(12) -0.0013(11) 0.0022(13)
C6 0.0237(15) 0.0214(16) 0.0194(14) -0.0014(13) 0.0014(11) -0.0050(13)
C7 0.0274(16) 0.035(2) 0.0218(15) -0.0034(15) 0.0036(12) -0.0043(15)
C8 0.0255(16) 0.0259(17) 0.0175(14) -0.0027(13) 0.0028(12) 0.0008(14)
C9 0.0234(15) 0.0308(19) 0.0249(15) -0.0010(14) -0.0010(12) -0.0034(14)
C10 0.0231(15) 0.0246(17) 0.0160(13) 0.0011(12) 0.0009(11) 0.0027(13)
C11 0.0290(16) 0.0349(19) 0.0214(15) -0.0031(15) 0.0009(12) 0.0073(16)
C12 0.0334(17) 0.0269(17) 0.0227(15) 0.0029(14) 0.0079(13) 0.0038(15)
C13 0.0186(14) 0.0235(16) 0.0189(13) 0.0018(13) -0.0006(11) 0.0001(13)
C14 0.0224(14) 0.0217(15) 0.0152(13) -0.0020(13) 0.0000(11) 0.0000(13)
C15 0.0244(14) 0.0240(16) 0.0150(13) -0.0028(13) -0.0001(11) 0.0000(14)
C16 0.0280(16) 0.0286(18) 0.0200(14) -0.0027(14) -0.0032(12) 0.0047(15)
C17 0.0212(15) 0.038(2) 0.0243(15) -0.0045(16) -0.0014(12) 0.0012(15)
C18 0.0227(15) 0.0297(18) 0.0209(14) -0.0027(14) 0.0022(12) 0.0007(15)
C19 0.0222(14) 0.0238(16) 0.0163(13) -0.0030(13) 0.0017(11) 0.0011(13)
C20 0.0420(19) 0.0248(17) 0.0214(15) 0.0020(14) 0.0003(14) 0.0089(16)
C21 0.0300(17) 0.0259(18) 0.0228(15) 0.0040(14) 0.0068(13) -0.0052(15)
N1 0.0182(12) 0.0277(15) 0.0200(12) 0.0001(11) 0.0004(9) -0.0045(11)
O1 0.0247(11) 0.0251(12) 0.0178(10) 0.0000(9) -0.0006(8) -0.0040(10)
O2 0.0383(13) 0.0278(13) 0.0265(11) 0.0030(11) -0.0055(10) -0.0013(11)
O3 0.0142(9) 0.0245(12) 0.0238(10) 0.0053(10) -0.0021(8) 0.0000(9)
O4 0.0273(11) 0.0278(13) 0.0250(11) 0.0078(11) 0.0022(9) 0.0037(11)
O5 0.0220(10) 0.0287(13) 0.0258(11) 0.0107(10) -0.0005(8) -0.0027(10)

loop_
_atom_type_symbol
_atom_type_description
_atom_type_scat_dispersion_real
_atom_type_scat_dispersion_imag
_atom_type_scat_source
C C 0.0033 0.0016 'International Tables Vol C Tables 4.2.6.8 and 6.1.1.4'
H H 0.0000 0.0000 'International Tables Vol C Tables 4.2.6.8 and 6.1.1.4'
N N 0.0061 0.0033 'International Tables Vol C Tables 4.2.6.8 and 6.1.1.4'
O O 0.0106 0.0060 'International Tables Vol C Tables 4.2.6.8 and 6.1.1.4'

loop_
_geom_angle_atom_site_label_1
_geom_angle_atom_site_label_2
_geom_angle_atom_site_label_3
_geom_angle
O3 C1 C5 110.2(2)
O3 C1 C2 107.9(2)
C5 C1 C2 102.1(2)
O3 C1 H1 112.1
C5 C1 H1 112.1
C2 C1 H1 112.1
C6 C2 C1 115.2(2)
C6 C2 C3 113.6(2)
C1 C2 C3 103.9(2)
C6 C2 H2 107.9
C1 C2 H2 107.9
C3 C2 H2 107.9
C2 C3 C4 105.5(2)
C2 C3 H3A 110.6
C4 C3 H3A 110.6
C2 C3 H3B 110.6
C4 C3 H3B 110.6
H3A C3 H3B 108.8
C5 C4 C3 106.2(2)
C5 C4 H4A 110.5
C3 C4 H4A 110.5
C5 C4 H4B 110.5
C3 C4 H4B 110.5
H4A C4 H4B 108.7
C10 C5 C4 115.4(3)
C10 C5 C1 116.1(2)
C4 C5 C1 102.6(2)
C10 C5 H5 107.4
C4 C5 H5 107.4
C1 C5 H5 107.4
O1 C6 C2 105.7(2)
O1 C6 C7 109.6(3)
C2 C6 C7 112.7(2)
O1 C6 H6 109.6
C2 C6 H6 109.6
C7 C6 H6 109.6
C6 C7 H7A 109.5
C6 C7 H7B 109.5
H7A C7 H7B 109.5
C6 C7 H7C 109.5
H7A C7 H7C 109.5
H7B C7 H7C 109.5
O2 C8 O1 123.5(3)
O2 C8 C9 124.9(3)
O1 C8 C9 111.6(3)
C8 C9 H9A 109.5
C8 C9 H9B 109.5
H9A C9 H9B 109.5
C8 C9 H9C 109.5
H9A C9 H9C 109.5
H9B C9 H9C 109.5
C12 C10 C5 110.5(3)
C12 C10 C11 110.8(3)
C5 C10 C11 111.7(2)
C12 C10 H10 107.9
C5 C10 H10 107.9
C11 C10 H10 107.9
C10 C11 H11A 109.5
C10 C11 H11B 109.5
H11A C11 H11B 109.5
C10 C11 H11C 109.5
H11A C11 H11C 109.5
H11B C11 H11C 109.5
C10 C12 H12A 109.5
C10 C12 H12B 109.5
H12A C12 H12B 109.5
C10 C12 H12C 109.5
H12A C12 H12C 109.5
H12B C12 H12C 109.5
N1 C13 C14 122.4(3)
N1 C13 H13 118.8
C14 C13 H13 118.8
C15 C14 C19 117.9(3)
C15 C14 C13 117.5(3)
C19 C14 C13 124.6(3)
O4 C15 C16 123.7(3)
O4 C15 C14 114.3(2)
C16 C15 C14 122.0(3)
C17 C16 C15 118.3(3)
C17 C16 H16 120.9
C15 C16 H16 120.9
C16 C17 C18 121.8(3)
C16 C17 H17 119.1
C18 C17 H17 119.1
C19 C18 C17 119.7(3)
C19 C18 H18 120.1
C17 C18 H18 120.1
O5 C19 C18 124.1(3)
O5 C19 C14 115.5(2)
C18 C19 C14 120.3(3)
O4 C20 H20A 109.5
O4 C20 H20B 109.5
H20A C20 H20B 109.5
O4 C20 H20C 109.5
H20A C20 H20C 109.5
H20B C20 H20C 109.5
O5 C21 H21A 109.5
O5 C21 H21B 109.5
H21A C21 H21B 109.5
O5 C21 H21C 109.5
H21A C21 H21C 109.5
H21B C21 H21C 109.5
C13 N1 O3 109.6(2)
C8 O1 C6 117.2(2)
N1 O3 C1 109.9(2)
C15 O4 C20 118.7(2)
C19 O5 C21 117.1(2)

loop_
_geom_bond_atom_site_label_1
_geom_bond_atom_site_label_2
_geom_bond_distance
C1 O3 1.434(4)
C1 C5 1.537(4)
C1 C2 1.537(4)
C1 H1 1.0000
C2 C6 1.520(4)
C2 C3 1.541(4)
C2 H2 1.0000
C3 C4 1.548(4)
C3 H3A 0.9900
C3 H3B 0.9900
C4 C5 1.536(4)
C4 H4A 0.9900
C4 H4B 0.9900
C5 C10 1.530(4)
C5 H5 1.0000
C6 O1 1.459(4)
C6 C7 1.521(4)
C6 H6 1.0000
C7 H7A 0.9800
C7 H7B 0.9800
C7 H7C 0.9800
C8 O2 1.212(4)
C8 O1 1.344(4)
C8 C9 1.495(4)
C9 H9A 0.9800
C9 H9B 0.9800
C9 H9C 0.9800
C10 C12 1.529(5)
C10 C11 1.531(4)
C10 H10 1.0000
C11 H11A 0.9800
C11 H11B 0.9800
C11 H11C 0.9800
C12 H12A 0.9800
C12 H12B 0.9800
C12 H12C 0.9800
C13 N1 1.274(4)
C13 C14 1.472(4)
C13 H13 0.9500
C14 C15 1.406(4)
C14 C19 1.414(4)
C15 O4 1.367(4)
C15 C16 1.393(4)
C16 C17 1.381(5)
C16 H16 0.9500
C17 C18 1.389(5)
C17 H17 0.9500
C18 C19 1.388(4)
C18 H18 0.9500
C19 O5 1.367(4)
C20 O4 1.429(4)
C20 H20A 0.9800
C20 H20B 0.9800
C20 H20C 0.9800
C21 O5 1.427(4)
C21 H21A 0.9800
C21 H21B 0.9800
C21 H21C 0.9800
N1 O3 1.417(3)

loop_
_geom_torsion_atom_site_label_1
_geom_torsion_atom_site_label_2
_geom_torsion_atom_site_label_3
_geom_torsion_atom_site_label_4
_geom_torsion
O3 C1 C2 C6 -50.0(3)
C5 C1 C2 C6 -166.1(3)
O3 C1 C2 C3 74.9(3)
C5 C1 C2 C3 -41.2(3)
C6 C2 C3 C4 148.9(3)
C1 C2 C3 C4 23.0(3)
C2 C3 C4 C5 3.9(3)
C3 C4 C5 C10 -156.4(3)
C3 C4 C5 C1 -29.2(3)
O3 C1 C5 C10 55.7(3)
C2 C1 C5 C10 170.1(3)
O3 C1 C5 C4 -71.0(3)
C2 C1 C5 C4 43.4(3)
C1 C2 C6 O1 -56.3(3)
C3 C2 C6 O1 -176.0(2)
C1 C2 C6 C7 -176.0(3)
C3 C2 C6 C7 64.3(4)
C4 C5 C10 C12 -176.9(3)
C1 C5 C10 C12 63.0(3)
C4 C5 C10 C11 -53.1(4)
C1 C5 C10 C11 -173.2(3)
N1 C13 C14 C15 -145.8(3)
N1 C13 C14 C19 32.8(4)
C19 C14 C15 O4 -178.2(3)
C13 C14 C15 O4 0.5(4)
C19 C14 C15 C16 -0.6(5)
C13 C14 C15 C16 178.1(3)
O4 C15 C16 C17 177.3(3)
C14 C15 C16 C17 -0.1(5)
C15 C16 C17 C18 0.5(5)
C16 C17 C18 C19 -0.2(5)
C17 C18 C19 O5 177.9(3)
C17 C18 C19 C14 -0.6(5)
C15 C14 C19 O5 -177.7(3)
C13 C14 C19 O5 3.7(4)
C15 C14 C19 C18 1.0(4)
C13 C14 C19 C18 -177.7(3)
C14 C13 N1 O3 175.9(2)
O2 C8 O1 C6 1.5(4)
C9 C8 O1 C6 -178.8(2)
C2 C6 O1 C8 154.8(2)
C7 C6 O1 C8 -83.4(3)
C13 N1 O3 C1 167.9(2)
C5 C1 O3 N1 -99.9(2)
C2 C1 O3 N1 149.5(2)
C16 C15 O4 C20 12.5(4)
C14 C15 O4 C20 -169.9(3)
C18 C19 O5 C21 5.4(4)
C14 C19 O5 C21 -176.0(3)

loop_
_cod_related_entry_id
_cod_related_entry_database
_cod_related_entry_code
1 ChemSpider 30660671
